data_2203108
loop_
_publ_author_name
'Jin Yang'
'Jian-Fang Ma'
'Jing-Fu Liu'

_publ_section_title
;
 A coordination polymer of Co^II^ with
 1,1'-(1,4-butanediyl)bis(imidazole)
;
_journal_issue 1
_journal_name_full 'Acta Crystallographica Section E'
_journal_page_first m24
_journal_page_last m26
_journal_paper_doi 10.1107/S1600536803027272
_journal_volume 60
_journal_year 2004
_chemical_formula_iupac '[Co (C6 H4 N O2)2 (C10 H14 N4) (H2 O)2], 4H2 O'
_chemical_formula_moiety 'C22 H26 Co N6 O6, 4H2 O'
_chemical_formula_sum 'C22 H34 Co N6 O10'
_chemical_formula_weight 601.48
_chemical_name_systematic ?
_space_group_IT_number 15
_symmetry_cell_setting monoclinic
_symmetry_space_group_name_Hall '-C 2yc'
_symmetry_space_group_name_H-M 'C 1 2/c 1'
_atom_sites_solution_hydrogens geom
_atom_sites_solution_primary direct
_atom_sites_solution_secondary difmap
_audit_creation_method SHELXL-97
_cell_angle_alpha 90.00
_cell_angle_beta 108.55(3)
_cell_angle_gamma 90.00
_cell_formula_units_Z 4
_cell_length_a 12.124(2)
_cell_length_b 13.464(3)
_cell_length_c 17.483(4)
_cell_measurement_reflns_used 12084
_cell_measurement_temperature 293(2)
_cell_measurement_theta_max 27.48
_cell_measurement_theta_min 2.33
_cell_volume 2705.6(11)
_computing_cell_refinement PROCESS-AUTO
_computing_data_collection 'PROCESS-AUTO (Rigaku, 1998)'
_computing_data_reduction PROCESS-AUTO
_computing_molecular_graphics 'SHELXTL-Plus (Sheldrick, 1990)'
_computing_publication_material SHELXL97
_computing_structure_refinement 'SHELXL97 (Sheldrick, 1997)'
_computing_structure_solution 'SHELXS97 (Sheldrick, 1997)'
_diffrn_ambient_temperature 293(2)
_diffrn_detector_area_resol_mean 10.0
_diffrn_measured_fraction_theta_full 0.999
_diffrn_measured_fraction_theta_max 0.999
_diffrn_measurement_device_type 'Rigaku R-AXIS RAPID'
_diffrn_measurement_method '\w scan'
_diffrn_radiation_monochromator graphite
_diffrn_radiation_source 'rotor target'
_diffrn_radiation_type MoK\a
_diffrn_radiation_wavelength 0.71073
_diffrn_reflns_av_R_equivalents 0.0255
_diffrn_reflns_av_sigmaI/netI 0.0273
_diffrn_reflns_limit_h_max 15
_diffrn_reflns_limit_h_min 0
_diffrn_reflns_limit_k_max 17
_diffrn_reflns_limit_k_min 0
_diffrn_reflns_limit_l_max 21
_diffrn_reflns_limit_l_min -22
_diffrn_reflns_number 12991
_diffrn_reflns_theta_full 27.48
_diffrn_reflns_theta_max 27.48
_diffrn_reflns_theta_min 2.33
_diffrn_standards_decay_% 0
_diffrn_standards_interval_count 0
_diffrn_standards_number 0
_exptl_absorpt_coefficient_mu 0.699
_exptl_absorpt_correction_T_max 0.932
_exptl_absorpt_correction_T_min 0.770
_exptl_absorpt_correction_type multi-scan
_exptl_absorpt_process_details '(ABSCOR; Higashi, 1995)'
_exptl_crystal_colour pink
_exptl_crystal_density_diffrn 1.477
_exptl_crystal_density_method 'not measured'
_exptl_crystal_description block
_exptl_crystal_F_000 1260
_exptl_crystal_size_max 0.525
_exptl_crystal_size_mid 0.312
_exptl_crystal_size_min 0.100
_refine_diff_density_max 0.298
_refine_diff_density_min -0.266
_refine_ls_extinction_method none
_refine_ls_goodness_of_fit_ref 1.055
_refine_ls_hydrogen_treatment mixed
_refine_ls_matrix_type full
_refine_ls_number_parameters 179
_refine_ls_number_reflns 3109
_refine_ls_number_restraints 0
_refine_ls_restrained_S_all 1.055
_refine_ls_R_factor_all 0.0336
_refine_ls_R_factor_gt 0.0273
_refine_ls_shift/su_max 0.000
_refine_ls_shift/su_mean 0.000
_refine_ls_structure_factor_coef Fsqd
_refine_ls_weighting_details 'calc w = 1/[\s^2^(Fo^2^)+(0.0477P)^2^] where P = (Fo^2^+2Fc^2^)/3'
_refine_ls_weighting_scheme calc
_refine_ls_wR_factor_gt 0.0755
_refine_ls_wR_factor_ref 0.0769
_reflns_number_gt 2606
_reflns_number_total 3109
_reflns_threshold_expression I>2\s(I)
_cod_data_source_file rn6007.cif
_cod_data_source_block I
_cod_original_sg_symbol_H-M 'C 2/c'
_cod_database_code 2203108
_cod_database_fobs_code 2203108

loop_
_symmetry_equiv_pos_as_xyz
'x, y, z'
'-x, y, -z+1/2'
'x+1/2, y+1/2, z'
'-x+1/2, y+1/2, -z+1/2'
'-x, -y, -z'
'x, -y, z-1/2'
'-x+1/2, -y+1/2, -z'
'x+1/2, -y+1/2, z-1/2'

loop_
_atom_site_label
_atom_site_fract_x
_atom_site_fract_y
_atom_site_fract_z
_atom_site_U_iso_or_equiv
_atom_site_adp_type
_atom_site_calc_flag
_atom_site_refinement_flags
_atom_site_occupancy
_atom_site_type_symbol
C11 0.38130(14) 0.50761(10) 0.31330(8) 0.0265(3) Uani d . 1 C
H11 0.3775 0.4392 0.3191 0.032 Uiso calc R 1 H
C12 0.32961(13) 0.54866(11) 0.23757(8) 0.0275(3) Uani d . 1 C
H12 0.2935 0.5081 0.1937 0.033 Uiso calc R 1 H
C13 0.33242(11) 0.65067(10) 0.22801(7) 0.0221(3) Uani d . 1 C
C14 0.39146(12) 0.70694(10) 0.29463(8) 0.0233(3) Uani d . 1 C
H14 0.3967 0.7755 0.2902 0.028 Uiso calc R 1 H
C15 0.44245(12) 0.66053(10) 0.36758(7) 0.0225(3) Uani d . 1 C
H15 0.4831 0.6993 0.4115 0.027 Uiso calc R 1 H
C16 0.26811(12) 0.69942(11) 0.14746(8) 0.0253(3) Uani d . 1 C
C21 0.44712(12) 0.69701(10) 0.57742(8) 0.0249(3) Uani d . 1 C
H21 0.5191 0.7243 0.5811 0.030 Uiso calc R 1 H
C22 0.29987(13) 0.59884(11) 0.55023(9) 0.0281(3) Uani d . 1 C
H22 0.2513 0.5446 0.5315 0.034 Uiso calc R 1 H
C23 0.27325(13) 0.67918(11) 0.58728(9) 0.0304(3) Uani d . 1 C
H23 0.2044 0.6902 0.5987 0.036 Uiso calc R 1 H
C24 0.37801(14) 0.83812(11) 0.64519(8) 0.0295(3) Uani d . 1 C
H24 0.3011 0.8670 0.6333 0.035 Uiso calc R 1 H
H25 0.4241 0.8820 0.6234 0.035 Uiso calc R 1 H
C25 0.43404(13) 0.83181(11) 0.73662(8) 0.0291(3) Uani d . 1 C
H26 0.4080 0.8877 0.7613 0.035 Uiso calc R 1 H
H27 0.4077 0.7716 0.7559 0.035 Uiso calc R 1 H
Co1 0.5000 0.5000 0.5000 0.01772(9) Uani d S 1 Co
N1 0.43639(10) 0.56197(8) 0.37845(6) 0.0214(2) Uani d . 1 N
N2 0.41000(10) 0.60962(8) 0.54450(6) 0.0218(2) Uani d . 1 N
N3 0.36772(10) 0.74135(9) 0.60483(7) 0.0246(3) Uani d . 1 N
O1 0.24853(10) 0.79097(8) 0.14992(6) 0.0342(3) Uani d . 1 O
O2 0.23770(10) 0.64550(8) 0.08658(6) 0.0348(3) Uani d . 1 O
OW1 0.35615(9) 0.40215(7) 0.47889(5) 0.0264(2) Uani d . 1 O
H1 0.3256 0.3817 0.5128 0.062 Uiso d . 1 H
H2 0.3235 0.3678 0.4378 0.062 Uiso d . 1 H
OW2 0.02210(13) 0.59407(13) -0.02747(9) 0.0671(4) Uani d . 1 O
H3 0.0844 0.6123 0.0071 0.062 Uiso d . 1 H
H4 0.0381 0.5353 -0.0118 0.062 Uiso d P 0.50 H
H5 0.0345 0.5756 -0.0699 0.062 Uiso d P 0.50 H
OW3 0.06937(13) 0.57167(10) -0.17136(7) 0.0557(4) Uani d . 1 O
H6 0.1239 0.6127 -0.1647 0.062 Uiso d . 1 H
H7 0.0246 0.5685 -0.2191 0.062 Uiso d P 0.50 H
H8 0.0479 0.5805 -0.1307 0.062 Uiso d P 0.50 H

loop_
_atom_site_aniso_label
_atom_site_aniso_U_11
_atom_site_aniso_U_22
_atom_site_aniso_U_33
_atom_site_aniso_U_12
_atom_site_aniso_U_13
_atom_site_aniso_U_23
C11 0.0374(8) 0.0184(7) 0.0208(7) 0.0012(6) 0.0051(6) 0.0005(5)
C12 0.0348(8) 0.0257(8) 0.0184(6) 0.0011(6) 0.0033(5) -0.0016(5)
C13 0.0226(6) 0.0265(7) 0.0178(6) 0.0051(5) 0.0073(5) 0.0033(5)
C14 0.0277(7) 0.0205(6) 0.0220(6) 0.0024(5) 0.0085(5) 0.0024(5)
C15 0.0258(7) 0.0217(7) 0.0186(6) 0.0017(5) 0.0050(5) -0.0007(5)
C16 0.0238(7) 0.0315(8) 0.0202(6) 0.0039(6) 0.0064(5) 0.0062(5)
C21 0.0252(7) 0.0245(7) 0.0238(6) 0.0015(6) 0.0063(5) -0.0035(5)
C22 0.0290(7) 0.0236(7) 0.0318(7) -0.0019(6) 0.0098(6) -0.0013(6)
C23 0.0292(8) 0.0286(8) 0.0363(8) 0.0020(6) 0.0147(6) -0.0016(6)
C24 0.0334(8) 0.0228(7) 0.0293(7) 0.0051(6) 0.0061(6) -0.0053(6)
C25 0.0316(8) 0.0294(8) 0.0271(7) -0.0008(6) 0.0107(6) -0.0050(6)
Co1 0.02195(14) 0.01635(13) 0.01313(13) 0.00059(10) 0.00313(9) -0.00072(9)
N1 0.0254(6) 0.0206(5) 0.0169(5) 0.0025(4) 0.0050(4) 0.0013(4)
N2 0.0259(6) 0.0199(6) 0.0179(5) 0.0019(5) 0.0046(4) 0.0002(4)
N3 0.0281(6) 0.0210(6) 0.0233(6) 0.0039(5) 0.0064(5) -0.0023(4)
O1 0.0430(6) 0.0284(6) 0.0259(5) 0.0092(5) 0.0035(4) 0.0081(4)
O2 0.0416(6) 0.0406(6) 0.0182(5) 0.0056(5) 0.0037(4) 0.0004(4)
OW1 0.0296(5) 0.0285(5) 0.0203(5) -0.0082(4) 0.0067(4) -0.0063(4)
OW2 0.0464(8) 0.0857(12) 0.0609(9) -0.0035(8) 0.0053(7) -0.0136(8)
OW3 0.0667(9) 0.0434(8) 0.0446(7) -0.0115(7) 0.0004(6) 0.0038(6)

loop_
_atom_type_symbol
_atom_type_description
_atom_type_scat_dispersion_real
_atom_type_scat_dispersion_imag
_atom_type_scat_source
C C 0.0033 0.0016 'International Tables Vol C Tables 4.2.6.8 and 6.1.1.4'
H H 0.0000 0.0000 'International Tables Vol C Tables 4.2.6.8 and 6.1.1.4'
Co Co 0.3494 0.9721 'International Tables Vol C Tables 4.2.6.8 and 6.1.1.4'
N N 0.0061 0.0033 'International Tables Vol C Tables 4.2.6.8 and 6.1.1.4'
O O 0.0106 0.0060 'International Tables Vol C Tables 4.2.6.8 and 6.1.1.4'

loop_
_geom_angle_atom_site_label_1
_geom_angle_atom_site_label_2
_geom_angle_atom_site_label_3
_geom_angle_site_symmetry_1
_geom_angle_site_symmetry_3
_geom_angle
_geom_angle_publ_flag
N1 C11 C12 . . 123.07(13) ?
N1 C11 H11 . . 118.5 ?
C12 C11 H11 . . 118.5 ?
C13 C12 C11 . . 119.29(13) ?
C13 C12 H12 . . 120.4 ?
C11 C12 H12 . . 120.4 ?
C14 C13 C12 . . 117.88(12) ?
C14 C13 C16 . . 121.18(13) ?
C12 C13 C16 . . 120.89(12) ?
C15 C14 C13 . . 119.39(13) ?
C15 C14 H14 . . 120.3 ?
C13 C14 H14 . . 120.3 ?
N1 C15 C14 . . 123.33(12) ?
N1 C15 H15 . . 118.3 ?
C14 C15 H15 . . 118.3 ?
O2 C16 O1 . . 126.38(13) ?
O2 C16 C13 . . 117.69(13) ?
O1 C16 C13 . . 115.90(12) ?
N2 C21 N3 . . 111.51(13) ?
N2 C21 H21 . . 124.2 ?
N3 C21 H21 . . 124.2 ?
C23 C22 N2 . . 109.58(13) ?
C23 C22 H22 . . 125.2 ?
N2 C22 H22 . . 125.2 ?
C22 C23 N3 . . 106.60(13) ?
C22 C23 H23 . . 126.7 ?
N3 C23 H23 . . 126.7 ?
N3 C24 C25 . . 113.27(12) ?
N3 C24 H24 . . 108.9 ?
C25 C24 H24 . . 108.9 ?
N3 C24 H25 . . 108.9 ?
C25 C24 H25 . . 108.9 ?
H24 C24 H25 . . 107.7 ?
C25 C25 C24 2_656 . 113.40(15) ?
C25 C25 H26 2_656 . 108.9 ?
C24 C25 H26 . . 108.9 ?
C25 C25 H27 2_656 . 108.9 ?
C24 C25 H27 . . 108.9 ?
H26 C25 H27 . . 107.7 ?
OW1 Co1 OW1 5_666 . 180.00(4) ?
OW1 Co1 N2 5_666 5_666 90.32(4) ?
OW1 Co1 N2 . 5_666 89.68(4) ?
OW1 Co1 N1 5_666 . 87.04(5) yes
OW1 Co1 N1 . . 92.96(5) yes
OW1 Co1 N2 5_666 . 89.68(4) yes
OW1 Co1 N2 . . 90.32(4) yes
N2 Co1 N2 5_666 . 180.00(5) ?
N1 Co1 N2 . . 91.57(4) yes
N1 Co1 N2 . 5_666 88.43(4) yes
OW1 Co1 N1 5_666 5_666 92.96(5) ?
OW1 Co1 N1 . 5_666 87.04(5) ?
N2 Co1 N1 5_666 5_666 91.57(4) ?
N2 Co1 N1 . 5_666 88.43(4) ?
N1 Co1 N1 . 5_666 180.00(3) ?
C11 N1 C15 . . 116.96(11) ?
C11 N1 Co1 . . 123.03(9) ?
C15 N1 Co1 . . 119.75(8) ?
C21 N2 C22 . . 105.39(11) ?
C21 N2 Co1 . . 129.29(9) ?
C22 N2 Co1 . . 125.15(9) ?
C21 N3 C23 . . 106.91(12) ?
C21 N3 C24 . . 127.21(13) ?
C23 N3 C24 . . 125.88(12) ?
Co1 OW1 H1 . . 127.1 ?
Co1 OW1 H2 . . 128.9 ?
H1 OW1 H2 . . 103.3 ?
H3 OW2 H4 . . 88.8 ?
H3 OW2 H5 . . 110.4 ?
H4 OW2 H5 . . 85.5 ?
H6 OW3 H7 . . 113.8 ?
H6 OW3 H8 . . 103.4 ?
H7 OW3 H8 . . 124.9 ?

loop_
_geom_bond_atom_site_label_1
_geom_bond_atom_site_label_2
_geom_bond_site_symmetry_2
_geom_bond_distance
_geom_bond_publ_flag
C11 N1 . 1.3398(17) ?
C11 C12 . 1.3869(19) ?
C11 H11 . 0.9300 ?
C12 C13 . 1.385(2) ?
C12 H12 . 0.9300 ?
C13 C14 . 1.3829(19) ?
C13 C16 . 1.5243(18) ?
C14 C15 . 1.3775(18) ?
C14 H14 . 0.9300 ?
C15 N1 . 1.3460(17) ?
C15 H15 . 0.9300 ?
C16 O2 . 1.2434(17) ?
C16 O1 . 1.2586(17) ?
C21 N2 . 1.3240(17) ?
C21 N3 . 1.3440(17) ?
C21 H21 . 0.9300 ?
C22 C23 . 1.352(2) ?
C22 N2 . 1.3780(18) ?
C22 H22 . 0.9300 ?
C23 N3 . 1.372(2) ?
C23 H23 . 0.9300 ?
C24 N3 . 1.4680(18) ?
C24 C25 . 1.527(2) ?
C24 H24 . 0.9700 ?
C24 H25 . 0.9700 ?
C25 C25 2_656 1.517(3) ?
C25 H26 . 0.9700 ?
C25 H27 . 0.9700 ?
Co1 OW1 5_666 2.1223(10) ?
Co1 OW1 . 2.1223(10) yes
Co1 N2 5_666 2.1248(11) ?
Co1 N1 . 2.1826(12) yes
Co1 N2 . 2.1248(11) yes
Co1 N1 5_666 2.1826(12) ?
OW1 H1 . 0.8399 ?
OW1 H2 . 0.8401 ?
OW2 H3 . 0.8403 ?
OW2 H4 . 0.8402 ?
OW2 H5 . 0.8401 ?
OW3 H6 . 0.8408 ?
OW3 H7 . 0.8398 ?
OW3 H8 . 0.8400 ?

loop_
_geom_hbond_atom_site_label_D
_geom_hbond_atom_site_label_H
_geom_hbond_atom_site_label_A
_geom_hbond_site_symmetry_A
_geom_hbond_distance_DH
_geom_hbond_distance_HA
_geom_hbond_distance_DA
_geom_hbond_angle_DHA
OW1 H1 O2 6_566 0.84 1.95 2.7819(15) 170
OW1 H2 O1 4_545 0.84 1.83 2.6654(15) 179
OW2 H3 O2 . 0.84 1.99 2.823(2) 175
OW2 H4 OW2 5_565 0.84 2.09 2.820(4) 146
OW2 H5 OW3 . 0.84 1.95 2.769(2) 164
OW3 H6 O1 7_565 0.84 1.97 2.8122(18) 180
OW3 H7 OW3 2_554 0.84 1.89 2.729(3) 175
OW3 H8 OW2 . 0.84 1.94 2.769(2) 171

loop_
_geom_torsion_atom_site_label_1
_geom_torsion_atom_site_label_2
_geom_torsion_atom_site_label_3
_geom_torsion_atom_site_label_4
_geom_torsion_site_symmetry_1
_geom_torsion_site_symmetry_4
_geom_torsion
N1 C11 C12 C13 . . -1.2(2)
C11 C12 C13 C14 . . 2.6(2)
C11 C12 C13 C16 . . -174.90(13)
C12 C13 C14 C15 . . -1.5(2)
C16 C13 C14 C15 . . 176.03(12)
C13 C14 C15 N1 . . -1.2(2)
C14 C13 C16 O2 . . 165.45(13)
C12 C13 C16 O2 . . -17.1(2)
C14 C13 C16 O1 . . -16.27(19)
C12 C13 C16 O1 . . 161.14(13)
N2 C22 C23 N3 . . 0.18(17)
N3 C24 C25 C25 . 2_656 83.97(12)
C12 C11 N1 C15 . . -1.4(2)
C12 C11 N1 Co1 . . 172.66(11)
C14 C15 N1 C11 . . 2.6(2)
C14 C15 N1 Co1 . . -171.62(10)
OW1 Co1 N1 C11 5_666 . 143.72(11)
OW1 Co1 N1 C11 . . -36.28(11)
N2 Co1 N1 C11 5_666 . 53.32(11)
N2 Co1 N1 C11 . . -126.68(11)
OW1 Co1 N1 C15 5_666 . -42.38(10)
OW1 Co1 N1 C15 . . 137.62(10)
N2 Co1 N1 C15 5_666 . -132.77(10)
N2 Co1 N1 C15 . . 47.23(10)
N3 C21 N2 C22 . . 1.04(15)
N3 C21 N2 Co1 . . -174.28(9)
C23 C22 N2 C21 . . -0.74(16)
C23 C22 N2 Co1 . . 174.84(10)
OW1 Co1 N2 C21 5_666 . -5.35(11)
OW1 Co1 N2 C21 . . 174.65(11)
N1 Co1 N2 C21 . . -92.37(12)
N1 Co1 N2 C21 5_666 . 87.63(12)
OW1 Co1 N2 C22 5_666 . -179.83(11)
OW1 Co1 N2 C22 . . 0.17(11)
N1 Co1 N2 C22 . . 93.14(11)
N1 Co1 N2 C22 5_666 . -86.86(11)
N2 C21 N3 C23 . . -0.96(16)
N2 C21 N3 C24 . . 179.62(12)
C22 C23 N3 C21 . . 0.45(16)
C22 C23 N3 C24 . . 179.88(13)
C25 C24 N3 C21 . . -88.36(17)
C25 C24 N3 C23 . . 92.33(17)
